data_7249108
loop_
_publ_author_name
'Kuri, Prasitaditya'
'Nanubolu, Jagadeesh Babu'

_publ_section_title
;
 Why does the niclosamide drug form solvates or hydrates?
;
_journal_issue 32
_journal_name_full CrystEngComm
_journal_page_first 4313
_journal_page_last 4328
_journal_paper_doi 10.1039/D4CE00463A
_journal_volume 26
_journal_year 2024
_chemical_formula_moiety 'C13 H8 Cl2 N2 O4, C4 H9 N O'
_chemical_formula_sum 'C17 H17 Cl2 N3 O5'
_chemical_formula_weight 414.23
_chemical_name_systematic 'Niclosamide n,n-dimethyl acetamide solvate 2'
_space_group_crystal_system triclinic
_space_group_IT_number 2
_space_group_name_Hall '-P 1'
_space_group_name_H-M_alt 'P -1'
_atom_sites_solution_hydrogens mixed
_audit_creation_method SHELXL-2018/3
_audit_update_record
;
2024-05-02 deposited with the CCDC.	2024-07-12 downloaded from the CCDC.
;
_cell_angle_alpha 100.902(3)
_cell_angle_beta 100.288(4)
_cell_angle_gamma 91.378(4)
_cell_formula_units_Z 4
_cell_length_a 7.4340(8)
_cell_length_b 14.1832(16)
_cell_length_c 18.431(2)
_cell_measurement_reflns_used 6550
_cell_measurement_temperature 293(2)
_cell_measurement_theta_max 21.025
_cell_measurement_theta_min 2.929
_cell_volume 1874.2(4)
_computing_cell_refinement '<i>SAINT</i> (Bruker, 2016)'
_computing_data_collection '<i>APEX3</i> (Bruker, 2016)'
_computing_data_reduction 'Bruker SAINT'
_computing_structure_refinement 'SHELXL-2018/3 (Sheldrick, 2018)'
_computing_structure_solution 'SHELXT 2018/2 (Sheldrick, 2018)'
_diffrn_ambient_temperature 293(2)
_diffrn_measured_fraction_theta_full 0.999
_diffrn_measured_fraction_theta_max 0.999
_diffrn_measurement_device_type 'Bruker D8 QUEST PHOTON III C7 HPAD'
_diffrn_measurement_method '\w and \f'
_diffrn_radiation_type MoK\a
_diffrn_radiation_wavelength 0.71073
_diffrn_reflns_av_R_equivalents 0.0970
_diffrn_reflns_av_unetI/netI 0.0964
_diffrn_reflns_Laue_measured_fraction_full 0.999
_diffrn_reflns_Laue_measured_fraction_max 0.999
_diffrn_reflns_limit_h_max 9
_diffrn_reflns_limit_h_min -9
_diffrn_reflns_limit_k_max 18
_diffrn_reflns_limit_k_min -18
_diffrn_reflns_limit_l_max 23
_diffrn_reflns_limit_l_min -23
_diffrn_reflns_number 50878
_diffrn_reflns_point_group_measured_fraction_full 0.999
_diffrn_reflns_point_group_measured_fraction_max 0.999
_diffrn_reflns_theta_full 25.242
_diffrn_reflns_theta_max 27.497
_diffrn_reflns_theta_min 2.465
_diffrn_source microfocus
_exptl_absorpt_coefficient_mu 0.381
_exptl_absorpt_correction_T_max 0.7461
_exptl_absorpt_correction_T_min 0.5282
_exptl_absorpt_correction_type multi-scan
_exptl_absorpt_process_details
;
 SADABS 2016/2: Krause, L., Herbst-Irmer, R., Sheldrick G.M. & Stalke D.,
 J. Appl. Cryst. 48 (2015) 3-10
;
_exptl_crystal_density_diffrn 1.468
_exptl_crystal_description PLATE
_exptl_crystal_F_000 856
_exptl_crystal_size_max 0.360
_exptl_crystal_size_mid 0.350
_exptl_crystal_size_min 0.120
_refine_diff_density_max 0.246
_refine_diff_density_min -0.217
_refine_diff_density_rms 0.042
_refine_ls_extinction_method none
_refine_ls_goodness_of_fit_ref 1.005
_refine_ls_hydrogen_treatment mixed
_refine_ls_matrix_type full
_refine_ls_number_parameters 567
_refine_ls_number_reflns 8604
_refine_ls_number_restraints 186
_refine_ls_restrained_S_all 1.003
_refine_ls_R_factor_all 0.1641
_refine_ls_R_factor_gt 0.0519
_refine_ls_shift/su_max 0.001
_refine_ls_shift/su_mean 0.000
_refine_ls_structure_factor_coef Fsqd
_refine_ls_weighting_details 'w=1/[\s^2^(Fo^2^)+(0.0613P)^2^+0.1468P] where P=(Fo^2^+2Fc^2^)/3'
_refine_ls_weighting_scheme calc
_refine_ls_wR_factor_gt 0.1146
_refine_ls_wR_factor_ref 0.1614
_reflns_Friedel_coverage 0.000
_reflns_number_gt 3526
_reflns_number_total 8604
_reflns_threshold_expression 'I > 2\s(I)'
_cod_data_source_file d4ce00463a2.cif
_cod_data_source_block KB497_0m
_cod_depositor_comments 'Adding full bibliography for 7249103--7249108.cif.'
_cod_database_code 7249108
_shelx_shelxl_version_number 2018/3
_shelx_space_group_comment
;
The symmetry employed for this shelxl refinement is uniquely defined
by the following loop, which should always be used as a source of
symmetry information in preference to the above space-group names.
They are only intended as comments.
;
_shelx_estimated_absorpt_t_min 0.875
_shelx_estimated_absorpt_t_max 0.956

loop_
_space_group_symop_operation_xyz
'x, y, z'
'-x, -y, -z'

loop_
_atom_site_label
_atom_site_type_symbol
_atom_site_fract_x
_atom_site_fract_y
_atom_site_fract_z
_atom_site_U_iso_or_equiv
_atom_site_adp_type
_atom_site_occupancy
_atom_site_site_symmetry_order
_atom_site_calc_flag
_atom_site_refinement_flags_posn
_atom_site_refinement_flags_adp
_atom_site_refinement_flags_occupancy
_atom_site_disorder_assembly
_atom_site_disorder_group
Cl1A Cl 0.46732(14) -0.20661(6) 0.10486(6) 0.0967(3) Uani 1 1 d . . . . .
Cl2A Cl 0.77432(11) 0.36357(5) 0.40972(5) 0.0714(3) Uani 1 1 d . . . . .
N1A N 0.7264(3) 0.15214(18) 0.37372(15) 0.0553(7) Uani 1 1 d . . . . .
H1AN H 0.689(4) 0.192(2) 0.3440(18) 0.077(11) Uiso 1 1 d . . . . .
O1A O 0.7394(3) -0.00826(15) 0.36985(13) 0.0888(7) Uani 1 1 d . . . . .
N2A N 1.1143(4) 0.3104(2) 0.66404(16) 0.0692(7) Uani 1 1 d . . . . .
N3A N 0.4127(4) 0.44750(19) 0.12031(17) 0.0792(8) Uani 1 1 d . . . . .
O2A O 0.5493(3) 0.20095(15) 0.24923(13) 0.0764(7) Uani 1 1 d D . . . .
H2AO H 0.513(5) 0.235(2) 0.2182(17) 0.101(14) Uiso 1 1 d D . . . .
O3A O 1.1785(4) 0.25739(19) 0.70536(14) 0.1025(9) Uani 1 1 d . . . . .
O4A O 1.1367(4) 0.39759(19) 0.68088(14) 0.1013(8) Uani 1 1 d . . . . .
O5A O 0.4352(3) 0.30425(15) 0.15125(12) 0.0761(6) Uani 1 1 d . . . . .
C1A C 0.6924(4) 0.0579(2) 0.33820(17) 0.0583(8) Uani 1 1 d . . . . .
C2A C 0.5966(4) 0.0382(2) 0.25787(17) 0.0547(7) Uani 1 1 d . . . . .
C3A C 0.5315(4) 0.1065(2) 0.21580(18) 0.0596(8) Uani 1 1 d . . . . .
C4A C 0.4477(5) 0.0778(2) 0.14141(19) 0.0752(10) Uani 1 1 d . . . . .
H4A H 0.402636 0.123787 0.114127 0.090 Uiso 1 1 calc R U . . .
C5A C 0.4298(5) -0.0177(2) 0.1070(2) 0.0782(10) Uani 1 1 d . . . . .
H5A H 0.376001 -0.036328 0.056487 0.094 Uiso 1 1 calc R U . . .
C6A C 0.4927(4) -0.0851(2) 0.14838(19) 0.0650(9) Uani 1 1 d . . . . .
C7A C 0.5739(4) -0.0582(2) 0.22190(18) 0.0601(8) Uani 1 1 d . . . . .
H7A H 0.615212 -0.105111 0.248833 0.072 Uiso 1 1 calc R U . . .
C8A C 0.8192(4) 0.1881(2) 0.44616(17) 0.0508(7) Uani 1 1 d . . . . .
C9A C 0.8854(4) 0.1304(2) 0.49814(17) 0.0613(8) Uani 1 1 d . . . . .
H9A H 0.864773 0.063962 0.484451 0.074 Uiso 1 1 calc R U . . .
C10A C 0.9799(4) 0.1704(2) 0.56867(18) 0.0621(8) Uani 1 1 d . . . . .
H10A H 1.024234 0.131271 0.602233 0.074 Uiso 1 1 calc R U . . .
C11A C 1.0085(4) 0.2683(2) 0.58935(17) 0.0553(8) Uani 1 1 d . . . . .
C12A C 0.9436(4) 0.3284(2) 0.54176(17) 0.0573(8) Uani 1 1 d . . . . .
H12A H 0.961720 0.394824 0.557112 0.069 Uiso 1 1 calc R U . . .
C13A C 0.8508(4) 0.2879(2) 0.47071(17) 0.0536(7) Uani 1 1 d . . . . .
C14A C 0.4590(4) 0.3944(3) 0.1699(2) 0.0674(9) Uani 1 1 d . . . . .
C15A C 0.5419(5) 0.4413(2) 0.24909(18) 0.0827(10) Uani 1 1 d . . . . .
H15A H 0.656406 0.474575 0.249724 0.124 Uiso 1 1 calc R U . . .
H15B H 0.562444 0.393140 0.279393 0.124 Uiso 1 1 calc R U . . .
H15C H 0.460044 0.486363 0.268908 0.124 Uiso 1 1 calc R U . . .
C16A C 0.3316(6) 0.4007(3) 0.0430(2) 0.1036(13) Uani 1 1 d . . . . .
H16A H 0.256987 0.444750 0.019279 0.155 Uiso 1 1 calc R U . . .
H16B H 0.257363 0.344720 0.043732 0.155 Uiso 1 1 calc R U . . .
H16C H 0.427256 0.382163 0.015415 0.155 Uiso 1 1 calc R U . . .
C17A C 0.4345(6) 0.5540(2) 0.1381(2) 0.1022(13) Uani 1 1 d . . . . .
H17A H 0.422250 0.578003 0.092194 0.153 Uiso 1 1 calc R U . . .
H17B H 0.553334 0.573959 0.168129 0.153 Uiso 1 1 calc R U . . .
H17C H 0.341874 0.579106 0.165388 0.153 Uiso 1 1 calc R U . . .
Cl1B Cl 1.08058(15) 0.48631(7) 0.88042(6) 0.1041(4) Uani 1 1 d . . . . .
Cl2B Cl 0.73329(12) 0.91534(5) 0.59473(5) 0.0738(3) Uani 1 1 d . . . . .
N1B N 0.7775(3) 0.72081(18) 0.62622(15) 0.0544(6) Uani 1 1 d . . . . .
H1BN H 0.814(4) 0.777(2) 0.6565(16) 0.066(10) Uiso 1 1 d . . . . .
O1B O 0.7694(3) 0.56031(15) 0.62540(12) 0.0835(7) Uani 1 1 d . . . . .
N2B N 0.3850(4) 0.7366(3) 0.33876(17) 0.0747(8) Uani 1 1 d . . . . .
O2B O 0.9584(3) 0.83131(16) 0.75272(13) 0.0756(7) Uani 1 1 d D . . . .
H2BO H 0.981(5) 0.8813(18) 0.7852(16) 0.096(13) Uiso 1 1 d D . . . .
O3B O 0.3089(4) 0.6631(2) 0.29832(14) 0.1029(9) Uani 1 1 d . . . . .
O4B O 0.3742(4) 0.8154(2) 0.32172(15) 0.1099(9) Uani 1 1 d . . . . .
C1B C 0.8169(4) 0.6425(2) 0.65877(17) 0.0576(8) Uani 1 1 d . . . . .
C2B C 0.9218(4) 0.6617(2) 0.73799(16) 0.0523(7) Uani 1 1 d . . . . .
C3B C 0.9887(4) 0.7515(2) 0.78202(18) 0.0590(8) Uani 1 1 d . . . . .
C4B C 1.0858(4) 0.7572(2) 0.85392(18) 0.0703(9) Uani 1 1 d . . . . .
H4B H 1.132301 0.816866 0.882403 0.084 Uiso 1 1 calc R U . . .
C5B C 1.1151(4) 0.6769(3) 0.88412(19) 0.0729(9) Uani 1 1 d . . . . .
H5B H 1.180152 0.681879 0.932844 0.088 Uiso 1 1 calc R U . . .
C6B C 1.0472(4) 0.5886(2) 0.84169(19) 0.0670(9) Uani 1 1 d . . . . .
C7B C 0.9528(4) 0.5802(2) 0.76974(18) 0.0598(8) Uani 1 1 d . . . . .
H7B H 0.908995 0.519827 0.741739 0.072 Uiso 1 1 calc R U . . .
C8B C 0.6827(4) 0.7213(2) 0.55440(16) 0.0509(7) Uani 1 1 d . . . . .
C9B C 0.6119(4) 0.6375(2) 0.50175(17) 0.0613(8) Uani 1 1 d . . . . .
H9B H 0.630490 0.577536 0.514313 0.074 Uiso 1 1 calc R U . . .
C10B C 0.5160(4) 0.6434(2) 0.43238(18) 0.0634(8) Uani 1 1 d . . . . .
H10B H 0.467504 0.587694 0.398462 0.076 Uiso 1 1 calc R U . . .
C11B C 0.4914(4) 0.7310(2) 0.41275(17) 0.0566(8) Uani 1 1 d . . . . .
C12B C 0.5602(4) 0.8148(2) 0.46173(17) 0.0586(8) Uani 1 1 d . . . . .
H12B H 0.544480 0.873969 0.447413 0.070 Uiso 1 1 calc R U . . .
C13B C 0.6527(4) 0.8095(2) 0.53223(17) 0.0536(7) Uani 1 1 d . . . . .
N3B N 1.0452(5) 1.1383(3) 0.8946(2) 0.0723(11) Uani 0.797(5) 1 d . U P A 1
O5B O 1.0418(15) 0.9798(4) 0.8567(3) 0.0769(16) Uani 0.797(5) 1 d D U P A 1
C14B C 1.0124(6) 1.0601(3) 0.8416(3) 0.0654(12) Uani 0.797(5) 1 d D U P A 1
C15B C 0.9402(15) 1.0668(6) 0.7637(4) 0.0762(19) Uani 0.797(5) 1 d . U P A 1
H15D H 0.944594 1.005498 0.731535 0.114 Uiso 0.797(5) 1 calc R U P A 1
H15E H 1.012777 1.114295 0.749130 0.114 Uiso 0.797(5) 1 calc R U P A 1
H15F H 0.815654 1.084824 0.759403 0.114 Uiso 0.797(5) 1 calc R U P A 1
C16B C 1.1043(8) 1.1286(6) 0.9724(4) 0.0881(18) Uani 0.797(5) 1 d . U P A 1
H16D H 1.003455 1.138391 0.998475 0.132 Uiso 0.797(5) 1 calc R U P A 1
H16E H 1.202376 1.175570 0.996335 0.132 Uiso 0.797(5) 1 calc R U P A 1
H16F H 1.146045 1.065237 0.973557 0.132 Uiso 0.797(5) 1 calc R U P A 1
C17B C 1.0213(10) 1.2363(4) 0.8816(3) 0.0883(18) Uani 0.797(5) 1 d . U P A 1
H17D H 1.127731 1.259051 0.865753 0.133 Uiso 0.797(5) 1 calc R U P A 1
H17E H 1.005118 1.277697 0.927355 0.133 Uiso 0.797(5) 1 calc R U P A 1
H17F H 0.915399 1.236488 0.843272 0.133 Uiso 0.797(5) 1 calc R U P A 1
C16D C 1.178(3) 1.119(2) 0.9672(14) 0.072(3) Uani 0.203(5) 1 d D U P A 2
H16G H 1.279802 1.151202 0.954628 0.108 Uiso 0.203(5) 1 calc R U P A 2
H16H H 1.223025 1.071989 0.996502 0.108 Uiso 0.203(5) 1 calc R U P A 2
H16I H 1.112167 1.164548 0.995745 0.108 Uiso 0.203(5) 1 calc R U P A 2
N3D N 0.995(2) 1.1187(11) 0.8387(9) 0.072(2) Uani 0.203(5) 1 d D U P A 2
C17D C 0.997(4) 1.2278(14) 0.8485(14) 0.079(3) Uani 0.203(5) 1 d D U P A 2
H17G H 1.103042 1.256097 0.884308 0.119 Uiso 0.203(5) 1 calc R U P A 2
H17H H 0.888377 1.250062 0.866305 0.119 Uiso 0.203(5) 1 calc R U P A 2
H17I H 0.999243 1.245875 0.801074 0.119 Uiso 0.203(5) 1 calc R U P A 2
C14D C 1.049(2) 1.0672(13) 0.8940(9) 0.073(2) Uani 0.203(5) 1 d D U P A 2
C15D C 0.926(6) 1.085(3) 0.7562(14) 0.072(3) Uani 0.203(5) 1 d D U P A 2
H15G H 0.873802 1.137632 0.735246 0.109 Uiso 0.203(5) 1 calc R U P A 2
H15H H 0.835183 1.033531 0.748234 0.109 Uiso 0.203(5) 1 calc R U P A 2
H15I H 1.026513 1.063421 0.732245 0.109 Uiso 0.203(5) 1 calc R U P A 2
O5D O 1.033(6) 0.9779(16) 0.8765(15) 0.071(3) Uani 0.203(5) 1 d D U P A 2

loop_
_atom_site_aniso_label
_atom_site_aniso_U_11
_atom_site_aniso_U_22
_atom_site_aniso_U_33
_atom_site_aniso_U_23
_atom_site_aniso_U_13
_atom_site_aniso_U_12
Cl1A 0.1182(8) 0.0568(5) 0.0995(8) -0.0083(5) 0.0046(6) -0.0007(5)
Cl2A 0.0893(6) 0.0570(5) 0.0683(6) 0.0197(4) 0.0076(5) 0.0083(4)
N1A 0.0671(17) 0.0484(16) 0.0492(17) 0.0131(14) 0.0034(13) 0.0074(13)
O1A 0.130(2) 0.0524(13) 0.0747(16) 0.0176(12) -0.0124(14) 0.0159(13)
N2A 0.0645(18) 0.080(2) 0.060(2) 0.0095(18) 0.0075(15) 0.0063(16)
N3A 0.104(2) 0.0625(18) 0.078(2) 0.0229(17) 0.0255(18) 0.0118(16)
O2A 0.1118(19) 0.0444(13) 0.0648(16) 0.0116(12) -0.0070(14) 0.0093(12)
O3A 0.128(2) 0.0973(19) 0.0690(18) 0.0175(15) -0.0192(15) 0.0097(16)
O4A 0.120(2) 0.0751(17) 0.0884(19) -0.0043(15) -0.0113(15) -0.0037(15)
O5A 0.0991(17) 0.0519(13) 0.0765(16) 0.0194(12) 0.0062(12) 0.0095(12)
C1A 0.065(2) 0.0500(19) 0.060(2) 0.0118(17) 0.0089(16) 0.0083(15)
C2A 0.0578(18) 0.0497(18) 0.057(2) 0.0122(15) 0.0086(15) 0.0064(14)
C3A 0.069(2) 0.0480(19) 0.058(2) 0.0089(16) 0.0054(17) 0.0051(15)
C4A 0.096(3) 0.059(2) 0.063(2) 0.0132(18) -0.007(2) 0.0093(18)
C5A 0.087(3) 0.073(2) 0.065(2) 0.007(2) -0.0048(19) 0.0026(19)
C6A 0.073(2) 0.0495(18) 0.066(2) -0.0011(17) 0.0097(18) 0.0008(16)
C7A 0.065(2) 0.0482(18) 0.067(2) 0.0114(16) 0.0110(17) 0.0052(15)
C8A 0.0498(17) 0.0523(18) 0.053(2) 0.0121(15) 0.0134(15) 0.0091(14)
C9A 0.069(2) 0.0569(19) 0.058(2) 0.0136(17) 0.0074(17) 0.0064(16)
C10A 0.068(2) 0.062(2) 0.058(2) 0.0173(17) 0.0096(17) 0.0118(16)
C11A 0.0487(18) 0.064(2) 0.053(2) 0.0082(17) 0.0101(15) 0.0056(15)
C12A 0.0591(19) 0.0539(18) 0.059(2) 0.0059(16) 0.0165(17) 0.0037(15)
C13A 0.0539(18) 0.0535(18) 0.057(2) 0.0161(15) 0.0142(16) 0.0068(14)
C14A 0.061(2) 0.072(2) 0.075(3) 0.024(2) 0.0159(18) 0.0130(18)
C15A 0.094(3) 0.081(2) 0.064(2) 0.0079(19) -0.002(2) 0.002(2)
C16A 0.165(4) 0.088(3) 0.055(2) 0.019(2) 0.007(2) 0.018(3)
C17A 0.157(4) 0.047(2) 0.115(3) 0.026(2) 0.047(3) 0.014(2)
Cl1B 0.1307(9) 0.0892(7) 0.0996(8) 0.0517(6) 0.0024(6) 0.0266(6)
Cl2B 0.0915(6) 0.0549(5) 0.0705(6) 0.0116(4) 0.0044(5) 0.0020(4)
N1B 0.0650(16) 0.0460(15) 0.0518(17) 0.0126(14) 0.0063(13) 0.0042(13)
O1B 0.1170(19) 0.0533(13) 0.0704(16) 0.0144(12) -0.0089(13) -0.0076(13)
N2B 0.0635(18) 0.100(2) 0.063(2) 0.025(2) 0.0091(16) 0.0105(18)
O2B 0.1107(19) 0.0472(14) 0.0627(15) 0.0139(13) -0.0024(13) -0.0023(13)
O3B 0.113(2) 0.107(2) 0.0712(18) 0.0031(16) -0.0148(15) 0.0066(17)
O4B 0.116(2) 0.117(2) 0.096(2) 0.0535(18) -0.0161(16) 0.0009(18)
C1B 0.064(2) 0.0532(19) 0.058(2) 0.0141(17) 0.0129(16) 0.0031(16)
C2B 0.0580(18) 0.0542(18) 0.0488(19) 0.0158(15) 0.0142(15) 0.0075(15)
C3B 0.068(2) 0.0535(19) 0.059(2) 0.0157(17) 0.0139(17) 0.0070(16)
C4B 0.087(2) 0.066(2) 0.056(2) 0.0146(17) 0.0025(19) 0.0055(18)
C5B 0.078(2) 0.082(3) 0.058(2) 0.021(2) 0.0024(18) 0.0115(19)
C6B 0.073(2) 0.070(2) 0.063(2) 0.0270(18) 0.0092(18) 0.0201(18)
C7B 0.063(2) 0.0537(18) 0.065(2) 0.0162(16) 0.0124(17) 0.0081(15)
C8B 0.0499(17) 0.0564(19) 0.0482(19) 0.0126(16) 0.0111(15) 0.0065(14)
C9B 0.070(2) 0.0583(19) 0.055(2) 0.0123(16) 0.0070(17) 0.0050(16)
C10B 0.068(2) 0.063(2) 0.057(2) 0.0044(17) 0.0119(17) 0.0030(16)
C11B 0.0530(19) 0.071(2) 0.047(2) 0.0131(17) 0.0102(15) 0.0059(16)
C12B 0.0560(19) 0.063(2) 0.063(2) 0.0248(17) 0.0129(17) 0.0086(15)
C13B 0.0532(18) 0.0534(18) 0.056(2) 0.0129(15) 0.0111(16) 0.0055(14)
N3B 0.093(2) 0.054(2) 0.067(2) 0.0089(18) 0.011(2) 0.0043(18)
O5B 0.105(3) 0.0550(17) 0.069(4) 0.0151(19) 0.007(3) 0.0006(17)
C14B 0.070(2) 0.060(2) 0.065(2) 0.012(2) 0.010(2) 0.002(2)
C15B 0.088(3) 0.067(4) 0.069(3) 0.019(2) -0.004(2) 0.011(3)
C16B 0.119(4) 0.077(3) 0.063(3) 0.000(2) 0.018(3) 0.003(4)
C17B 0.111(4) 0.056(2) 0.093(4) 0.012(3) 0.005(4) 0.011(2)
C16D 0.098(6) 0.062(5) 0.055(5) 0.009(5) 0.017(6) 0.004(6)
N3D 0.088(4) 0.058(4) 0.070(4) 0.014(4) 0.009(4) 0.006(4)
C17D 0.101(6) 0.056(5) 0.075(6) 0.005(5) 0.006(6) 0.007(5)
C14D 0.092(4) 0.062(4) 0.063(4) 0.010(4) 0.013(4) 0.003(4)
C15D 0.084(6) 0.062(6) 0.068(5) 0.015(5) 0.005(5) 0.002(6)
O5D 0.093(5) 0.058(4) 0.059(6) 0.008(5) 0.012(6) 0.007(5)

loop_
_atom_type_symbol
_atom_type_description
_atom_type_scat_dispersion_real
_atom_type_scat_dispersion_imag
_atom_type_scat_source
C C 0.0033 0.0016 'International Tables Vol C Tables 4.2.6.8 and 6.1.1.4'
H H 0.0000 0.0000 'International Tables Vol C Tables 4.2.6.8 and 6.1.1.4'
N N 0.0061 0.0033 'International Tables Vol C Tables 4.2.6.8 and 6.1.1.4'
O O 0.0106 0.0060 'International Tables Vol C Tables 4.2.6.8 and 6.1.1.4'
Cl Cl 0.1484 0.1585 'International Tables Vol C Tables 4.2.6.8 and 6.1.1.4'

loop_
_geom_angle_atom_site_label_1
_geom_angle_atom_site_label_2
_geom_angle_atom_site_label_3
_geom_angle
_geom_angle_site_symmetry_1
_geom_angle_site_symmetry_3
_geom_angle_publ_flag
C1A N1A C8A 127.9(3) . . ?
C1A N1A H1AN 113(2) . . ?
C8A N1A H1AN 119(2) . . ?
O3A N2A O4A 123.2(3) . . ?
O3A N2A C11A 119.1(3) . . ?
O4A N2A C11A 117.7(3) . . ?
C14A N3A C16A 118.9(3) . . ?
C14A N3A C17A 123.2(3) . . ?
C16A N3A C17A 117.9(3) . . ?
C3A O2A H2AO 111(3) . . ?
O1A C1A N1A 122.1(3) . . ?
O1A C1A C2A 120.6(3) . . ?
N1A C1A C2A 117.3(3) . . ?
C7A C2A C3A 117.6(3) . . ?
C7A C2A C1A 116.0(3) . . ?
C3A C2A C1A 126.4(3) . . ?
O2A C3A C4A 120.7(3) . . ?
O2A C3A C2A 119.2(3) . . ?
C4A C3A C2A 120.1(3) . . ?
C5A C4A C3A 121.1(3) . . ?
C5A C4A H4A 119.5 . . ?
C3A C4A H4A 119.5 . . ?
C6A C5A C4A 118.9(3) . . ?
C6A C5A H5A 120.5 . . ?
C4A C5A H5A 120.5 . . ?
C7A C6A C5A 120.7(3) . . ?
C7A C6A Cl1A 120.4(3) . . ?
C5A C6A Cl1A 118.9(3) . . ?
C6A C7A C2A 121.6(3) . . ?
C6A C7A H7A 119.2 . . ?
C2A C7A H7A 119.2 . . ?
N1A C8A C13A 119.3(3) . . ?
N1A C8A C9A 124.0(3) . . ?
C13A C8A C9A 116.7(3) . . ?
C10A C9A C8A 121.2(3) . . ?
C10A C9A H9A 119.4 . . ?
C8A C9A H9A 119.4 . . ?
C11A C10A C9A 119.6(3) . . ?
C11A C10A H10A 120.2 . . ?
C9A C10A H10A 120.2 . . ?
C10A C11A C12A 122.0(3) . . ?
C10A C11A N2A 119.3(3) . . ?
C12A C11A N2A 118.8(3) . . ?
C11A C12A C13A 118.3(3) . . ?
C11A C12A H12A 120.9 . . ?
C13A C12A H12A 120.9 . . ?
C12A C13A C8A 122.3(3) . . ?
C12A C13A Cl2A 118.3(2) . . ?
C8A C13A Cl2A 119.4(2) . . ?
O5A C14A N3A 120.1(3) . . ?
O5A C14A C15A 120.5(3) . . ?
N3A C14A C15A 119.4(3) . . ?
C14A C15A H15A 109.5 . . ?
C14A C15A H15B 109.5 . . ?
H15A C15A H15B 109.5 . . ?
C14A C15A H15C 109.5 . . ?
H15A C15A H15C 109.5 . . ?
H15B C15A H15C 109.5 . . ?
N3A C16A H16A 109.5 . . ?
N3A C16A H16B 109.5 . . ?
H16A C16A H16B 109.5 . . ?
N3A C16A H16C 109.5 . . ?
H16A C16A H16C 109.5 . . ?
H16B C16A H16C 109.5 . . ?
N3A C17A H17A 109.5 . . ?
N3A C17A H17B 109.5 . . ?
H17A C17A H17B 109.5 . . ?
N3A C17A H17C 109.5 . . ?
H17A C17A H17C 109.5 . . ?
H17B C17A H17C 109.5 . . ?
C1B N1B C8B 127.7(3) . . ?
C1B N1B H1BN 114.5(19) . . ?
C8B N1B H1BN 117.8(19) . . ?
O4B N2B O3B 123.5(3) . . ?
O4B N2B C11B 117.7(3) . . ?
O3B N2B C11B 118.8(3) . . ?
C3B O2B H2BO 112(3) . . ?
O1B C1B N1B 122.2(3) . . ?
O1B C1B C2B 120.7(3) . . ?
N1B C1B C2B 117.1(3) . . ?
C7B C2B C3B 118.2(3) . . ?
C7B C2B C1B 115.1(3) . . ?
C3B C2B C1B 126.7(3) . . ?
O2B C3B C4B 121.0(3) . . ?
O2B C3B C2B 119.2(3) . . ?
C4B C3B C2B 119.8(3) . . ?
C5B C4B C3B 121.3(3) . . ?
C5B C4B H4B 119.4 . . ?
C3B C4B H4B 119.4 . . ?
C4B C5B C6B 119.3(3) . . ?
C4B C5B H5B 120.4 . . ?
C6B C5B H5B 120.4 . . ?
C7B C6B C5B 121.0(3) . . ?
C7B C6B Cl1B 119.5(3) . . ?
C5B C6B Cl1B 119.5(3) . . ?
C6B C7B C2B 120.4(3) . . ?
C6B C7B H7B 119.8 . . ?
C2B C7B H7B 119.8 . . ?
N1B C8B C13B 119.0(3) . . ?
N1B C8B C9B 123.7(3) . . ?
C13B C8B C9B 117.3(3) . . ?
C10B C9B C8B 120.6(3) . . ?
C10B C9B H9B 119.7 . . ?
C8B C9B H9B 119.7 . . ?
C11B C10B C9B 120.2(3) . . ?
C11B C10B H10B 119.9 . . ?
C9B C10B H10B 119.9 . . ?
C10B C11B C12B 121.4(3) . . ?
C10B C11B N2B 119.7(3) . . ?
C12B C11B N2B 118.9(3) . . ?
C13B C12B C11B 118.7(3) . . ?
C13B C12B H12B 120.6 . . ?
C11B C12B H12B 120.6 . . ?
C12B C13B C8B 121.8(3) . . ?
C12B C13B Cl2B 118.6(2) . . ?
C8B C13B Cl2B 119.6(2) . . ?
C14B N3B C16B 119.0(5) . . ?
C14B N3B C17B 124.6(5) . . ?
C16B N3B C17B 116.4(4) . . ?
O5B C14B N3B 120.8(6) . . ?
O5B C14B C15B 118.8(5) . . ?
N3B C14B C15B 120.5(6) . . ?
C14B C15B H15D 109.5 . . ?
C14B C15B H15E 109.5 . . ?
H15D C15B H15E 109.5 . . ?
C14B C15B H15F 109.5 . . ?
H15D C15B H15F 109.5 . . ?
H15E C15B H15F 109.5 . . ?
N3B C16B H16D 109.5 . . ?
N3B C16B H16E 109.5 . . ?
H16D C16B H16E 109.5 . . ?
N3B C16B H16F 109.5 . . ?
H16D C16B H16F 109.5 . . ?
H16E C16B H16F 109.5 . . ?
N3B C17B H17D 109.5 . . ?
N3B C17B H17E 109.5 . . ?
H17D C17B H17E 109.5 . . ?
N3B C17B H17F 109.5 . . ?
H17D C17B H17F 109.5 . . ?
H17E C17B H17F 109.5 . . ?
C14D C16D H16G 109.5 . . ?
C14D C16D H16H 109.5 . . ?
H16G C16D H16H 109.5 . . ?
C14D C16D H16I 109.5 . . ?
H16G C16D H16I 109.5 . . ?
H16H C16D H16I 109.5 . . ?
C14D N3D C15D 130(2) . . ?
C14D N3D C17D 126.5(18) . . ?
C15D N3D C17D 103.0(19) . . ?
N3D C17D H17G 109.5 . . ?
N3D C17D H17H 109.5 . . ?
H17G C17D H17H 109.5 . . ?
N3D C17D H17I 109.5 . . ?
H17G C17D H17I 109.5 . . ?
H17H C17D H17I 109.5 . . ?
O5D C14D N3D 118(2) . . ?
O5D C14D C16D 121(2) . . ?
N3D C14D C16D 118(2) . . ?
N3D C15D H15G 109.5 . . ?
N3D C15D H15H 109.5 . . ?
H15G C15D H15H 109.5 . . ?
N3D C15D H15I 109.5 . . ?
H15G C15D H15I 109.5 . . ?
H15H C15D H15I 109.5 . . ?

loop_
_geom_bond_atom_site_label_1
_geom_bond_atom_site_label_2
_geom_bond_distance
_geom_bond_site_symmetry_2
_geom_bond_publ_flag
Cl1A C6A 1.748(3) . ?
Cl2A C13A 1.731(3) . ?
N1A C1A 1.369(3) . ?
N1A C8A 1.384(4) . ?
N1A H1AN 0.88(3) . ?
O1A C1A 1.221(3) . ?
N2A O3A 1.215(3) . ?
N2A O4A 1.217(3) . ?
N2A C11A 1.466(4) . ?
N3A C14A 1.296(4) . ?
N3A C16A 1.466(4) . ?
N3A C17A 1.483(4) . ?
O2A C3A 1.357(3) . ?
O2A H2AO 0.829(18) . ?
O5A C14A 1.259(4) . ?
C1A C2A 1.495(4) . ?
C2A C7A 1.393(4) . ?
C2A C3A 1.395(4) . ?
C3A C4A 1.380(4) . ?
C4A C5A 1.375(4) . ?
C4A H4A 0.9300 . ?
C5A C6A 1.373(4) . ?
C5A H5A 0.9300 . ?
C6A C7A 1.359(4) . ?
C7A H7A 0.9300 . ?
C8A C13A 1.403(4) . ?
C8A C9A 1.406(4) . ?
C9A C10A 1.371(4) . ?
C9A H9A 0.9300 . ?
C10A C11A 1.369(4) . ?
C10A H10A 0.9300 . ?
C11A C12A 1.372(4) . ?
C12A C13A 1.376(4) . ?
C12A H12A 0.9300 . ?
C14A C15A 1.499(4) . ?
C15A H15A 0.9600 . ?
C15A H15B 0.9600 . ?
C15A H15C 0.9600 . ?
C16A H16A 0.9600 . ?
C16A H16B 0.9600 . ?
C16A H16C 0.9600 . ?
C17A H17A 0.9600 . ?
C17A H17B 0.9600 . ?
C17A H17C 0.9600 . ?
Cl1B C6B 1.738(3) . ?
Cl2B C13B 1.731(3) . ?
N1B C1B 1.373(4) . ?
N1B C8B 1.386(4) . ?
N1B H1BN 0.89(3) . ?
O1B C1B 1.222(3) . ?
N2B O4B 1.218(3) . ?
N2B O3B 1.220(3) . ?
N2B C11B 1.467(4) . ?
O2B C3B 1.350(3) . ?
O2B H2BO 0.829(18) . ?
C1B C2B 1.499(4) . ?
C2B C7B 1.397(4) . ?
C2B C3B 1.401(4) . ?
C3B C4B 1.378(4) . ?
C4B C5B 1.364(4) . ?
C4B H4B 0.9300 . ?
C5B C6B 1.376(4) . ?
C5B H5B 0.9300 . ?
C6B C7B 1.367(4) . ?
C7B H7B 0.9300 . ?
C8B C13B 1.398(4) . ?
C8B C9B 1.408(4) . ?
C9B C10B 1.366(4) . ?
C9B H9B 0.9300 . ?
C10B C11B 1.365(4) . ?
C10B H10B 0.9300 . ?
C11B C12B 1.374(4) . ?
C12B C13B 1.374(4) . ?
C12B H12B 0.9300 . ?
N3B C14B 1.318(6) . ?
N3B C16B 1.456(8) . ?
N3B C17B 1.464(6) . ?
O5B C14B 1.238(6) . ?
C14B C15B 1.460(7) . ?
C15B H15D 0.9600 . ?
C15B H15E 0.9600 . ?
C15B H15F 0.9600 . ?
C16B H16D 0.9600 . ?
C16B H16E 0.9600 . ?
C16B H16F 0.9600 . ?
C17B H17D 0.9600 . ?
C17B H17E 0.9600 . ?
C17B H17F 0.9600 . ?
C16D C14D 1.550(18) . ?
C16D H16G 0.9600 . ?
C16D H16H 0.9600 . ?
C16D H16I 0.9600 . ?
N3D C14D 1.373(17) . ?
N3D C15D 1.494(19) . ?
N3D C17D 1.523(17) . ?
C17D H17G 0.9600 . ?
C17D H17H 0.9600 . ?
C17D H17I 0.9600 . ?
C14D O5D 1.244(18) . ?
C15D H15G 0.9600 . ?
C15D H15H 0.9600 . ?
C15D H15I 0.9600 . ?

loop_
_geom_torsion_atom_site_label_1
_geom_torsion_atom_site_label_2
_geom_torsion_atom_site_label_3
_geom_torsion_atom_site_label_4
_geom_torsion
_geom_torsion_site_symmetry_1
_geom_torsion_site_symmetry_2
_geom_torsion_site_symmetry_3
_geom_torsion_site_symmetry_4
_geom_torsion_publ_flag
C8A N1A C1A O1A 2.3(5) . . . . ?
C8A N1A C1A C2A -177.0(3) . . . . ?
O1A C1A C2A C7A -3.0(4) . . . . ?
N1A C1A C2A C7A 176.2(2) . . . . ?
O1A C1A C2A C3A 178.2(3) . . . . ?
N1A C1A C2A C3A -2.6(4) . . . . ?
C7A C2A C3A O2A 179.2(3) . . . . ?
C1A C2A C3A O2A -1.9(5) . . . . ?
C7A C2A C3A C4A 0.2(4) . . . . ?
C1A C2A C3A C4A 179.0(3) . . . . ?
O2A C3A C4A C5A 179.7(3) . . . . ?
C2A C3A C4A C5A -1.3(5) . . . . ?
C3A C4A C5A C6A 1.6(5) . . . . ?
C4A C5A C6A C7A -1.0(5) . . . . ?
C4A C5A C6A Cl1A 179.2(2) . . . . ?
C5A C6A C7A C2A -0.1(5) . . . . ?
Cl1A C6A C7A C2A 179.7(2) . . . . ?
C3A C2A C7A C6A 0.5(4) . . . . ?
C1A C2A C7A C6A -178.4(3) . . . . ?
C1A N1A C8A C13A 175.6(3) . . . . ?
C1A N1A C8A C9A -4.4(5) . . . . ?
N1A C8A C9A C10A 178.6(3) . . . . ?
C13A C8A C9A C10A -1.5(4) . . . . ?
C8A C9A C10A C11A 0.8(4) . . . . ?
C9A C10A C11A C12A 0.7(4) . . . . ?
C9A C10A C11A N2A -178.2(3) . . . . ?
O3A N2A C11A C10A 1.9(4) . . . . ?
O4A N2A C11A C10A -179.7(3) . . . . ?
O3A N2A C11A C12A -177.1(3) . . . . ?
O4A N2A C11A C12A 1.3(4) . . . . ?
C10A C11A C12A C13A -1.5(4) . . . . ?
N2A C11A C12A C13A 177.4(2) . . . . ?
C11A C12A C13A C8A 0.8(4) . . . . ?
C11A C12A C13A Cl2A -178.2(2) . . . . ?
N1A C8A C13A C12A -179.4(2) . . . . ?
C9A C8A C13A C12A 0.6(4) . . . . ?
N1A C8A C13A Cl2A -0.4(4) . . . . ?
C9A C8A C13A Cl2A 179.7(2) . . . . ?
C16A N3A C14A O5A 0.4(5) . . . . ?
C17A N3A C14A O5A 179.3(3) . . . . ?
C16A N3A C14A C15A -179.9(3) . . . . ?
C17A N3A C14A C15A -1.1(5) . . . . ?
C8B N1B C1B O1B 0.1(5) . . . . ?
C8B N1B C1B C2B -179.8(2) . . . . ?
O1B C1B C2B C7B -2.2(4) . . . . ?
N1B C1B C2B C7B 177.7(2) . . . . ?
O1B C1B C2B C3B 178.2(3) . . . . ?
N1B C1B C2B C3B -1.9(4) . . . . ?
C7B C2B C3B O2B -179.2(3) . . . . ?
C1B C2B C3B O2B 0.3(4) . . . . ?
C7B C2B C3B C4B 1.5(4) . . . . ?
C1B C2B C3B C4B -178.9(3) . . . . ?
O2B C3B C4B C5B 179.2(3) . . . . ?
C2B C3B C4B C5B -1.5(5) . . . . ?
C3B C4B C5B C6B 0.4(5) . . . . ?
C4B C5B C6B C7B 0.7(5) . . . . ?
C4B C5B C6B Cl1B -178.9(2) . . . . ?
C5B C6B C7B C2B -0.6(5) . . . . ?
Cl1B C6B C7B C2B 178.9(2) . . . . ?
C3B C2B C7B C6B -0.4(4) . . . . ?
C1B C2B C7B C6B 179.9(3) . . . . ?
C1B N1B C8B C13B 178.5(3) . . . . ?
C1B N1B C8B C9B -0.9(4) . . . . ?
N1B C8B C9B C10B 178.5(3) . . . . ?
C13B C8B C9B C10B -0.8(4) . . . . ?
C8B C9B C10B C11B 1.5(4) . . . . ?
C9B C10B C11B C12B -0.5(4) . . . . ?
C9B C10B C11B N2B -178.7(3) . . . . ?
O4B N2B C11B C10B -176.2(3) . . . . ?
O3B N2B C11B C10B 5.4(4) . . . . ?
O4B N2B C11B C12B 5.6(4) . . . . ?
O3B N2B C11B C12B -172.8(3) . . . . ?
C10B C11B C12B C13B -1.2(4) . . . . ?
N2B C11B C12B C13B 177.1(2) . . . . ?
C11B C12B C13B C8B 1.8(4) . . . . ?
C11B C12B C13B Cl2B -178.1(2) . . . . ?
N1B C8B C13B C12B 179.8(2) . . . . ?
C9B C8B C13B C12B -0.8(4) . . . . ?
N1B C8B C13B Cl2B -0.3(4) . . . . ?
C9B C8B C13B Cl2B 179.1(2) . . . . ?
C16B N3B C14B O5B -4.3(9) . . . . ?
C17B N3B C14B O5B 177.6(7) . . . . ?
C16B N3B C14B C15B 175.5(7) . . . . ?
C17B N3B C14B C15B -2.6(8) . . . . ?
C15D N3D C14D O5D -4(4) . . . . ?
C17D N3D C14D O5D 178(3) . . . . ?
C15D N3D C14D C16D 158(3) . . . . ?
C17D N3D C14D C16D -20(3) . . . . ?
